data_7127647
loop_
_publ_author_name
'G\"obel, Dominik'
'Rusch, Pascal'
'Duvinage, Daniel'
'Bigall, Nadja C.'
'Nachtsheim, Boris J.'

_publ_section_title
;
 Emission color-tunable oxazol(in)yl-substituted excited-state
 intramolecular proton transfer (ESIPT)-based luminophores.
;
_journal_issue 98
_journal_name_full 'Chemical communications (Cambridge, England)'
_journal_page_first 15430
_journal_page_last 15433
_journal_paper_doi 10.1039/d0cc05780k
_journal_volume 56
_journal_year 2020
_chemical_formula_moiety 'C20 H20 Br N O2'
_chemical_formula_sum 'C20 H20 Br N O2'
_chemical_formula_weight 386.28
_space_group_crystal_system triclinic
_space_group_IT_number 2
_space_group_name_Hall '-P 1'
_space_group_name_H-M_alt 'P -1'
_atom_sites_solution_hydrogens geom
_atom_sites_solution_primary dual
_audit_creation_date 2020-06-21
_audit_creation_method
;
Olex2 1.3-dev
(compiled 2020.03.26 svn.re84ffbc8 for OlexSys, GUI svn.r6014)
;
_audit_update_record
;
2020-07-21 deposited with the CCDC.	2020-11-10 downloaded from the CCDC.
;
_cell_angle_alpha 83.018(2)
_cell_angle_beta 89.376(2)
_cell_angle_gamma 82.190(2)
_cell_formula_units_Z 8
_cell_length_a 9.6343(2)
_cell_length_b 19.0413(5)
_cell_length_c 19.4763(5)
_cell_measurement_reflns_used 9959
_cell_measurement_temperature 100.0
_cell_measurement_theta_max 28.26
_cell_measurement_theta_min 2.37
_cell_volume 3513.47(15)
_computing_molecular_graphics 'Olex2 1.3-dev (Dolomanov et al., 2009)'
_computing_publication_material 'Olex2 1.3-dev (Dolomanov et al., 2009)'
_computing_structure_refinement 'SHELXL 2016/4 (Sheldrick, 2015)'
_computing_structure_solution 'SHELXT 2014/5 (Sheldrick, 2014)'
_diffrn_ambient_temperature 100.0
_diffrn_detector 'Bruker PHOTON area detector'
_diffrn_detector_area_resol_mean 7.9
_diffrn_detector_type 'CMOS area detector'
_diffrn_measured_fraction_theta_full 0.999
_diffrn_measured_fraction_theta_max 0.999
_diffrn_measurement_device 'three-circle diffractometer'
_diffrn_measurement_device_type 'Bruker D8 Venture PHOTON area detector'
_diffrn_measurement_method '\w and \f scans'
_diffrn_radiation_monochromator 'mirror optics'
_diffrn_radiation_probe x-ray
_diffrn_radiation_type MoK\a
_diffrn_radiation_wavelength 0.71073
_diffrn_reflns_av_R_equivalents 0.0727
_diffrn_reflns_av_unetI/netI 0.0411
_diffrn_reflns_Laue_measured_fraction_full 0.999
_diffrn_reflns_Laue_measured_fraction_max 0.999
_diffrn_reflns_limit_h_max 11
_diffrn_reflns_limit_h_min -11
_diffrn_reflns_limit_k_max 22
_diffrn_reflns_limit_k_min -22
_diffrn_reflns_limit_l_max 23
_diffrn_reflns_limit_l_min -23
_diffrn_reflns_number 85212
_diffrn_reflns_point_group_measured_fraction_full 0.999
_diffrn_reflns_point_group_measured_fraction_max 0.999
_diffrn_reflns_theta_full 25.000
_diffrn_reflns_theta_max 25.000
_diffrn_reflns_theta_min 2.260
_diffrn_source 'microfocus sealed X-ray tube'
_diffrn_source_type 'Incoatec I\ms'
_diffrn_standards_number 0
_exptl_absorpt_coefficient_mu 2.351
_exptl_absorpt_correction_T_max 0.7457
_exptl_absorpt_correction_T_min 0.6389
_exptl_absorpt_correction_type multi-scan
_exptl_absorpt_process_details
;
SADABS-2016/2 (Bruker,2016/2) was used for absorption correction.
wR2(int) was 0.1088 before and 0.0699 after correction.
The Ratio of minimum to maximum transmission is 0.8568.
The \l/2 correction factor is Not present.
;
_exptl_crystal_colour 'clear colourless'
_exptl_crystal_colour_lustre clear
_exptl_crystal_colour_primary colourless
_exptl_crystal_density_diffrn 1.461
_exptl_crystal_description block
_exptl_crystal_F_000 1584
_exptl_crystal_size_max 0.24
_exptl_crystal_size_mid 0.23
_exptl_crystal_size_min 0.21
_refine_diff_density_max 1.710
_refine_diff_density_min -1.039
_refine_diff_density_rms 0.117
_refine_ls_extinction_coef 0.00047(13)
_refine_ls_extinction_expression Fc^*^=kFc[1+0.001xFc^2^\l^3^/sin(2\q)]^-1/4^
_refine_ls_extinction_method 'SHELXL-2016/4 (Sheldrick 2016)'
_refine_ls_goodness_of_fit_ref 1.240
_refine_ls_hydrogen_treatment constr
_refine_ls_matrix_type full
_refine_ls_number_parameters 886
_refine_ls_number_reflns 12379
_refine_ls_number_restraints 0
_refine_ls_restrained_S_all 1.240
_refine_ls_R_factor_all 0.0815
_refine_ls_R_factor_gt 0.0698
_refine_ls_shift/su_max 0.001
_refine_ls_shift/su_mean 0.000
_refine_ls_structure_factor_coef Fsqd
_refine_ls_weighting_details 'w=1/[\s^2^(Fo^2^)+(0.0223P)^2^+27.5138P] where P=(Fo^2^+2Fc^2^)/3'
_refine_ls_weighting_scheme calc
_refine_ls_wR_factor_gt 0.1465
_refine_ls_wR_factor_ref 0.1510
_reflns_Friedel_coverage 0.000
_reflns_number_gt 10719
_reflns_number_total 12379
_reflns_threshold_expression 'I > 2\s(I)'
_cod_data_source_file d0cc05780k2.cif
_cod_data_source_block goebeld180319_0m
_cod_database_code 7127647
_shelx_shelxl_version_number 2016/4
_shelx_space_group_comment
;
The symmetry employed for this shelxl refinement is uniquely defined
by the following loop, which should always be used as a source of
symmetry information in preference to the above space-group names.
They are only intended as comments.
;
_shelx_estimated_absorpt_t_max 0.638
_shelx_estimated_absorpt_t_min 0.602
_olex2_refinement_description
;
1. Fixed Uiso
 At 1.2 times of:
  All C(H) groups, All C(H,H) groups
 At 1.5 times of:
  All C(H,H,H) groups, All O(H) groups
2.a Secondary CH2 refined with riding coordinates:
 C13(H13A,H13B), C53(H53A,H53B), C73(H73A,H73B), C33(H33A,H33B)
2.b Aromatic/amide H refined with riding coordinates:
 C1(H1A), C4(H4), C5(H5), C6(H6), C8(H8), C21(H21), C66(H66), C68(H68),
 C28(H28), C25(H25), C64(H64), C24(H24), C44(H44), C61(H61), C48(H48), C65(H65),
  C26(H26), C46(H46), C45(H45), C41(H41)
2.c Idealised Me refined as rotating group:
 C10(H10A,H10B,H10C), C11(H11A,H11B,H11C), C15(H15A,H15B,H15C), C16(H16A,H16B,
 H16C), C31(H31A,H31B,H31C), C76(H76A,H76B,H76C), C55(H55A,H55B,H55C), C75(H75A,
 H75B,H75C), C35(H35A,H35B,H35C), C36(H36A,H36B,H36C), C56(H56A,H56B,H56C),
 C70(H70A,H70B,H70C), C51(H51A,H51B,H51C), C30(H30A,H30B,H30C), C71(H71A,H71B,
 H71C), C50(H50A,H50B,H50C)
2.d Idealised tetrahedral OH refined as rotating group:
 O1(H1), O3(H3), O7(H7), O5(H5A)
;
_olex2_submission_special_instructions 'No special instructions were received'

loop_
_space_group_symop_operation_xyz
'x, y, z'
'-x, -y, -z'

loop_
_atom_site_label
_atom_site_type_symbol
_atom_site_fract_x
_atom_site_fract_y
_atom_site_fract_z
_atom_site_U_iso_or_equiv
_atom_site_adp_type
_atom_site_occupancy
_atom_site_site_symmetry_order
_atom_site_calc_flag
_atom_site_refinement_flags_posn
_atom_site_refinement_flags_adp
_atom_site_refinement_flags_occupancy
_atom_site_disorder_assembly
_atom_site_disorder_group
O4 O 0.2876(4) 0.7174(2) 0.6567(2) 0.0200(9) Uani 1 1 d . . . . .
N1 N -0.1056(5) 0.3798(3) 0.7698(3) 0.0191(11) Uani 1 1 d . . . . .
O1 O 0.1126(5) 0.4002(2) 0.6923(2) 0.0248(10) Uani 1 1 d . . . . .
H1 H 0.032392 0.409199 0.709100 0.037 Uiso 1 1 calc R U . . .
C1 C 0.1729(6) 0.2272(3) 0.8010(3) 0.0154(12) Uani 1 1 d . . . . .
H1A H 0.124547 0.196940 0.832399 0.018 Uiso 1 1 calc R U . . .
O2 O -0.0928(4) 0.2787(2) 0.8446(2) 0.0206(9) Uani 1 1 d . . . . .
C2 C 0.1042(6) 0.2926(3) 0.7713(3) 0.0148(12) Uani 1 1 d . . . . .
C3 C 0.1765(6) 0.3369(3) 0.7238(3) 0.0163(12) Uani 1 1 d . . . . .
Br1 Br 0.96117(6) 0.07553(4) 0.75776(3) 0.02451(17) Uani 1 1 d . . . . .
C4 C 0.3168(6) 0.3166(3) 0.7087(3) 0.0158(12) Uani 1 1 d . . . . .
H4 H 0.366084 0.346660 0.677650 0.019 Uiso 1 1 calc R U . . .
C4A C 0.3831(6) 0.2516(3) 0.7401(3) 0.0163(12) Uani 1 1 d . . . . .
C4B C 0.5290(6) 0.2171(3) 0.7356(3) 0.0159(12) Uani 1 1 d . . . . .
C5 C 0.6434(6) 0.2408(3) 0.7004(3) 0.0186(13) Uani 1 1 d . . . . .
H5 H 0.633404 0.285096 0.671391 0.022 Uiso 1 1 calc R U . . .
C6 C 0.7728(6) 0.1983(3) 0.7085(3) 0.0190(13) Uani 1 1 d . . . . .
H6 H 0.853144 0.214022 0.686172 0.023 Uiso 1 1 calc R U . . .
C7 C 0.7839(6) 0.1328(4) 0.7494(3) 0.0191(13) Uani 1 1 d . . . . .
C8 C 0.6709(6) 0.1085(3) 0.7842(3) 0.0176(13) Uani 1 1 d . . . . .
H8 H 0.680538 0.063558 0.812160 0.021 Uiso 1 1 calc R U . . .
C8A C 0.5418(6) 0.1521(3) 0.7770(3) 0.0153(12) Uani 1 1 d . . . . .
C9 C 0.4052(6) 0.1380(3) 0.8128(3) 0.0175(13) Uani 1 1 d . . . . .
C9A C 0.3109(6) 0.2060(3) 0.7851(3) 0.0139(12) Uani 1 1 d . . . . .
C10 C 0.4213(7) 0.1313(4) 0.8924(3) 0.0226(14) Uani 1 1 d . . . . .
H10A H 0.487577 0.088761 0.908147 0.034 Uiso 1 1 calc R U . . .
H10B H 0.330122 0.127010 0.914037 0.034 Uiso 1 1 calc R U . . .
H10C H 0.456596 0.173798 0.905276 0.034 Uiso 1 1 calc R U . . .
C11 C 0.3528(7) 0.0709(3) 0.7912(3) 0.0213(14) Uani 1 1 d . . . . .
H11A H 0.422482 0.029109 0.804492 0.032 Uiso 1 1 calc R U . . .
H11B H 0.338645 0.076920 0.740943 0.032 Uiso 1 1 calc R U . . .
H11C H 0.263978 0.064111 0.814342 0.032 Uiso 1 1 calc R U . . .
C12 C -0.0372(6) 0.3193(3) 0.7927(3) 0.0171(13) Uani 1 1 d . . . . .
C13 C -0.2326(6) 0.3162(3) 0.8543(3) 0.0228(14) Uani 1 1 d . . . . .
H13A H -0.252207 0.318474 0.904048 0.027 Uiso 1 1 calc R U . . .
H13B H -0.304803 0.292074 0.834483 0.027 Uiso 1 1 calc R U . . .
C14 C -0.2298(7) 0.3909(3) 0.8159(3) 0.0215(14) Uani 1 1 d . . . . .
C15 C -0.2006(7) 0.4445(4) 0.8630(4) 0.0295(16) Uani 1 1 d . . . . .
H15A H -0.120185 0.424464 0.892860 0.044 Uiso 1 1 calc R U . . .
H15B H -0.283027 0.455814 0.891633 0.044 Uiso 1 1 calc R U . . .
H15C H -0.179745 0.488203 0.835090 0.044 Uiso 1 1 calc R U . . .
C16 C -0.3644(7) 0.4172(4) 0.7738(4) 0.0274(15) Uani 1 1 d . . . . .
H16A H -0.357378 0.464324 0.748412 0.041 Uiso 1 1 calc R U . . .
H16B H -0.444715 0.420769 0.805086 0.041 Uiso 1 1 calc R U . . .
H16C H -0.377106 0.383488 0.740943 0.041 Uiso 1 1 calc R U . . .
N2 N 0.3263(5) 0.6162(3) 0.7306(3) 0.0172(11) Uani 1 1 d . . . . .
N3 N 0.6047(5) 0.6051(3) 0.5202(3) 0.0185(11) Uani 1 1 d . . . . .
N4 N 1.1635(5) 0.3928(3) -0.0193(3) 0.0196(11) Uani 1 1 d . . . . .
C68A C 0.6752(6) 0.1463(3) 0.0458(3) 0.0148(12) Uani 1 1 d . . . . .
C69 C 0.8258(6) 0.1334(3) 0.0189(3) 0.0148(12) Uani 1 1 d . . . . .
C32 C 0.3639(6) 0.6765(3) 0.7081(3) 0.0145(12) Uani 1 1 d . . . . .
C24A C 0.7448(6) 0.7444(3) 0.7598(3) 0.0159(12) Uani 1 1 d . . . . .
C21 C 0.5232(6) 0.7696(3) 0.6998(3) 0.0140(12) Uani 1 1 d . . . . .
H21 H 0.459288 0.800041 0.668898 0.017 Uiso 1 1 calc R U . . .
C66 C 0.4104(6) 0.1935(3) 0.0928(3) 0.0180(13) Uani 1 1 d . . . . .
H66 H 0.318446 0.208903 0.107911 0.022 Uiso 1 1 calc R U . . .
C49A C 0.2159(6) 0.7927(3) 0.4778(3) 0.0141(12) Uani 1 1 d . . . . .
C29 C 0.7063(6) 0.8596(3) 0.6892(3) 0.0146(12) Uani 1 1 d . . . . .
C68 C 0.5772(6) 0.0990(3) 0.0528(3) 0.0155(12) Uani 1 1 d . . . . .
H68 H 0.598916 0.051229 0.042408 0.019 Uiso 1 1 calc R U . . .
C48A C -0.0086(6) 0.8538(3) 0.4548(3) 0.0149(12) Uani 1 1 d . . . . .
C27 C 1.0831(6) 0.8634(4) 0.7492(3) 0.0195(13) Uani 1 1 d . . . . .
C64B C 0.6425(6) 0.2158(3) 0.0632(3) 0.0141(12) Uani 1 1 d . . . . .
C28 C 0.9567(6) 0.8884(3) 0.7156(3) 0.0177(13) Uani 1 1 d . . . . .
H28 H 0.942661 0.933874 0.688672 0.021 Uiso 1 1 calc R U . . .
C47 C -0.2483(6) 0.8788(4) 0.4231(3) 0.0196(13) Uani 1 1 d . . . . .
C25 C 0.9986(6) 0.7559(3) 0.7981(3) 0.0188(13) Uani 1 1 d . . . . .
H25 H 1.011925 0.711620 0.827186 0.023 Uiso 1 1 calc R U . . .
Br4 Br 0.30291(6) 0.06453(4) 0.08063(3) 0.02262(17) Uani 1 1 d . . . . .
C22 C 0.4908(6) 0.7030(3) 0.7294(3) 0.0152(12) Uani 1 1 d . . . . .
C23 C 0.5845(6) 0.6582(3) 0.7761(3) 0.0151(12) Uani 1 1 d . . . . .
C31 C 0.7140(7) 0.8707(3) 0.6101(3) 0.0218(14) Uani 1 1 d . . . . .
H31A H 0.774078 0.830294 0.593935 0.033 Uiso 1 1 calc R U . . .
H31B H 0.753076 0.914946 0.595248 0.033 Uiso 1 1 calc R U . . .
H31C H 0.619684 0.873963 0.590593 0.033 Uiso 1 1 calc R U . . .
C69A C 0.8716(6) 0.2055(3) 0.0238(3) 0.0161(12) Uani 1 1 d . . . . .
C64 C 0.7827(6) 0.3228(3) 0.0563(3) 0.0168(13) Uani 1 1 d . . . . .
H64 H 0.710087 0.353764 0.074956 0.020 Uiso 1 1 calc R U . . .
C52 C 0.5489(6) 0.6695(3) 0.5208(3) 0.0160(12) Uani 1 1 d . . . . .
C44B C -0.0059(6) 0.7843(3) 0.4378(3) 0.0153(12) Uani 1 1 d . . . . .
C67 C 0.4449(6) 0.1253(3) 0.0758(3) 0.0186(13) Uani 1 1 d . . . . .
C49 C 0.1333(6) 0.8658(3) 0.4819(3) 0.0146(12) Uani 1 1 d . . . . .
C24 C 0.7141(6) 0.6792(3) 0.7902(3) 0.0161(12) Uani 1 1 d . . . . .
H24 H 0.779881 0.648871 0.820245 0.019 Uiso 1 1 calc R U . . .
C44 C 0.1893(6) 0.6759(3) 0.4457(3) 0.0153(12) Uani 1 1 d . . . . .
H44 H 0.133516 0.645095 0.427429 0.018 Uiso 1 1 calc R U . . .
C61 C 0.9979(6) 0.2293(3) 0.0030(3) 0.0143(12) Uani 1 1 d . . . . .
H61 H 1.070652 0.197722 -0.014645 0.017 Uiso 1 1 calc R U . . .
C28A C 0.8517(6) 0.8454(3) 0.7223(3) 0.0159(12) Uani 1 1 d . . . . .
C64A C 0.7647(6) 0.2536(3) 0.0494(3) 0.0158(12) Uani 1 1 d . . . . .
C48 C -0.1302(6) 0.9022(3) 0.4468(3) 0.0165(13) Uani 1 1 d . . . . .
H48 H -0.132096 0.949766 0.457221 0.020 Uiso 1 1 calc R U . . .
C65 C 0.5104(6) 0.2395(3) 0.0878(3) 0.0183(13) Uani 1 1 d . . . . .
H65 H 0.489423 0.286295 0.100736 0.022 Uiso 1 1 calc R U . . .
C43 C 0.3275(6) 0.6518(3) 0.4659(3) 0.0160(12) Uani 1 1 d . . . . .
C26 C 1.1050(6) 0.7979(4) 0.7900(3) 0.0215(14) Uani 1 1 d . . . . .
H26 H 1.192832 0.782004 0.812200 0.026 Uiso 1 1 calc R U . . .
C29A C 0.6491(6) 0.7904(3) 0.7162(3) 0.0150(12) Uani 1 1 d . . . . .
Br2 Br 1.23047(6) 0.92025(4) 0.73845(4) 0.02482(17) Uani 1 1 d . . . . .
C53 C 0.7512(6) 0.6727(3) 0.5743(3) 0.0206(14) Uani 1 1 d . . . . .
H53A H 0.769654 0.675531 0.623759 0.025 Uiso 1 1 calc R U . . .
H53B H 0.828961 0.689970 0.546400 0.025 Uiso 1 1 calc R U . . .
C46 C -0.2498(6) 0.8111(4) 0.4064(3) 0.0228(14) Uani 1 1 d . . . . .
H46 H -0.333293 0.797253 0.389993 0.027 Uiso 1 1 calc R U . . .
C54 C 0.7347(6) 0.5951(3) 0.5623(3) 0.0178(13) Uani 1 1 d . . . . .
C76 C 1.2383(7) 0.4490(4) -0.1291(3) 0.0250(15) Uani 1 1 d . . . . .
H76A H 1.318140 0.456425 -0.159467 0.038 Uiso 1 1 calc R U . . .
H76B H 1.191231 0.495227 -0.118294 0.038 Uiso 1 1 calc R U . . .
H76C H 1.172321 0.424786 -0.152459 0.038 Uiso 1 1 calc R U . . .
C45 C -0.1253(6) 0.7619(3) 0.4139(3) 0.0201(13) Uani 1 1 d . . . . .
H45 H -0.123658 0.714547 0.402868 0.024 Uiso 1 1 calc R U . . .
C55 C 0.7082(7) 0.5497(3) 0.6297(3) 0.0211(14) Uani 1 1 d . . . . .
H55A H 0.681267 0.504221 0.619541 0.032 Uiso 1 1 calc R U . . .
H55B H 0.632488 0.575064 0.654893 0.032 Uiso 1 1 calc R U . . .
H55C H 0.793678 0.540620 0.657965 0.032 Uiso 1 1 calc R U . . .
C73 C 1.3467(6) 0.3264(3) -0.0751(3) 0.0216(14) Uani 1 1 d . . . . .
H73A H 1.368110 0.323665 -0.124570 0.026 Uiso 1 1 calc R U . . .
H73B H 1.433088 0.309124 -0.047535 0.026 Uiso 1 1 calc R U . . .
C75 C 1.3923(7) 0.4391(4) -0.0241(4) 0.0313(17) Uani 1 1 d . . . . .
H75A H 1.475432 0.444765 -0.052521 0.047 Uiso 1 1 calc R U . . .
H75B H 1.420008 0.409200 0.019475 0.047 Uiso 1 1 calc R U . . .
H75C H 1.347141 0.486037 -0.014194 0.047 Uiso 1 1 calc R U . . .
C35 C 0.0884(7) 0.5782(4) 0.7273(4) 0.0264(15) Uani 1 1 d . . . . .
H35A H 0.008903 0.577466 0.696556 0.040 Uiso 1 1 calc R U . . .
H35B H 0.060087 0.610046 0.762366 0.040 Uiso 1 1 calc R U . . .
H35C H 0.118854 0.529863 0.750006 0.040 Uiso 1 1 calc R U . . .
C36 C 0.2685(7) 0.5513(4) 0.6365(4) 0.0257(15) Uani 1 1 d . . . . .
H36A H 0.342912 0.570474 0.608421 0.039 Uiso 1 1 calc R U . . .
H36B H 0.193748 0.542677 0.606170 0.039 Uiso 1 1 calc R U . . .
H36C H 0.306911 0.506393 0.663845 0.039 Uiso 1 1 calc R U . . .
C56 C 0.8566(7) 0.5600(4) 0.5230(4) 0.0297(16) Uani 1 1 d . . . . .
H56A H 0.867040 0.589094 0.478589 0.045 Uiso 1 1 calc R U . . .
H56B H 0.838638 0.512305 0.514656 0.045 Uiso 1 1 calc R U . . .
H56C H 0.942804 0.555978 0.550241 0.045 Uiso 1 1 calc R U . . .
Br3 Br -0.41750(7) 0.94342(4) 0.41532(4) 0.02923(18) Uani 1 1 d . . . . .
O3 O 0.5542(4) 0.5948(2) 0.8065(2) 0.0216(10) Uani 1 1 d . . . . .
H3 H 0.474037 0.588625 0.794042 0.032 Uiso 1 1 calc R U . . .
O8 O 1.2353(4) 0.2843(2) -0.0527(2) 0.0191(9) Uani 1 1 d . . . . .
O7 O 0.9246(5) 0.4148(2) 0.0427(2) 0.0238(10) Uani 1 1 d . . . . .
H7 H 0.998140 0.425300 0.022861 0.036 Uiso 1 1 calc R U . . .
O5 O 0.3786(5) 0.5836(2) 0.4590(2) 0.0232(10) Uani 1 1 d . . . . .
H5A H 0.464638 0.576470 0.468489 0.035 Uiso 1 1 calc R U . . .
O6 O 0.6181(4) 0.7141(2) 0.5524(2) 0.0191(9) Uani 1 1 d . . . . .
C44A C 0.1352(6) 0.7454(3) 0.4529(3) 0.0145(12) Uani 1 1 d . . . . .
C72 C 1.1407(6) 0.3286(3) -0.0202(3) 0.0148(12) Uani 1 1 d . . . . .
C62 C 1.0167(6) 0.2996(3) 0.0082(3) 0.0147(12) Uani 1 1 d . . . . .
C70 C 0.9133(6) 0.0726(3) 0.0642(3) 0.0207(14) Uani 1 1 d . . . . .
H70A H 0.914784 0.084224 0.111855 0.031 Uiso 1 1 calc R U . . .
H70B H 1.009237 0.066164 0.046532 0.031 Uiso 1 1 calc R U . . .
H70C H 0.872132 0.028397 0.063388 0.031 Uiso 1 1 calc R U . . .
C63 C 0.9099(6) 0.3472(3) 0.0356(3) 0.0169(13) Uani 1 1 d . . . . .
C51 C 0.1937(6) 0.9261(3) 0.4372(3) 0.0197(13) Uani 1 1 d . . . . .
H51A H 0.208223 0.913496 0.390054 0.030 Uiso 1 1 calc R U . . .
H51B H 0.283419 0.932974 0.456762 0.030 Uiso 1 1 calc R U . . .
H51C H 0.128137 0.970315 0.436024 0.030 Uiso 1 1 calc R U . . .
C24B C 0.8722(6) 0.7784(3) 0.7638(3) 0.0153(12) Uani 1 1 d . . . . .
C41 C 0.3535(6) 0.7690(3) 0.4980(3) 0.0160(12) Uani 1 1 d . . . . .
H41 H 0.409389 0.800644 0.515027 0.019 Uiso 1 1 calc R U . . .
C30 C 0.6209(6) 0.9235(3) 0.7167(3) 0.0205(13) Uani 1 1 d . . . . .
H30A H 0.524492 0.929053 0.699306 0.031 Uiso 1 1 calc R U . . .
H30B H 0.662739 0.966835 0.701243 0.031 Uiso 1 1 calc R U . . .
H30C H 0.620490 0.915856 0.767422 0.031 Uiso 1 1 calc R U . . .
C74 C 1.2897(6) 0.4035(3) -0.0630(3) 0.0196(13) Uani 1 1 d . . . . .
C33 C 0.1685(6) 0.6804(3) 0.6467(3) 0.0224(14) Uani 1 1 d . . . . .
H33A H 0.152427 0.678317 0.596918 0.027 Uiso 1 1 calc R U . . .
H33B H 0.082508 0.704633 0.666498 0.027 Uiso 1 1 calc R U . . .
C34 C 0.2090(6) 0.6052(3) 0.6851(3) 0.0182(13) Uani 1 1 d . . . . .
C71 C 0.8259(7) 0.1171(3) -0.0563(3) 0.0226(14) Uani 1 1 d . . . . .
H71A H 0.786850 0.072536 -0.058500 0.034 Uiso 1 1 calc R U . . .
H71B H 0.922183 0.112169 -0.073597 0.034 Uiso 1 1 calc R U . . .
H71C H 0.768798 0.156256 -0.084731 0.034 Uiso 1 1 calc R U . . .
C50 C 0.1212(6) 0.8821(3) 0.5574(3) 0.0189(13) Uani 1 1 d . . . . .
H50A H 0.213698 0.887977 0.574548 0.028 Uiso 1 1 calc R U . . .
H50B H 0.085583 0.842491 0.586025 0.028 Uiso 1 1 calc R U . . .
H50C H 0.056609 0.926161 0.559829 0.028 Uiso 1 1 calc R U . . .
C42 C 0.4087(6) 0.6987(3) 0.4933(3) 0.0156(12) Uani 1 1 d . . . . .

loop_
_atom_site_aniso_label
_atom_site_aniso_U_11
_atom_site_aniso_U_22
_atom_site_aniso_U_33
_atom_site_aniso_U_23
_atom_site_aniso_U_13
_atom_site_aniso_U_12
O4 0.015(2) 0.027(2) 0.018(2) 0.0036(19) -0.0072(17) -0.0091(18)
N1 0.016(3) 0.023(3) 0.018(3) -0.002(2) 0.003(2) -0.001(2)
O1 0.021(2) 0.017(2) 0.033(3) 0.006(2) 0.003(2) 0.0011(18)
C1 0.020(3) 0.013(3) 0.014(3) -0.004(2) 0.001(2) -0.006(2)
O2 0.015(2) 0.022(2) 0.021(2) 0.0042(18) 0.0033(18) 0.0011(18)
C2 0.015(3) 0.018(3) 0.014(3) -0.006(2) 0.001(2) -0.005(2)
C3 0.021(3) 0.015(3) 0.014(3) -0.001(2) -0.001(2) -0.004(2)
Br1 0.0128(3) 0.0331(4) 0.0276(4) -0.0072(3) 0.0017(2) -0.0001(3)
C4 0.019(3) 0.014(3) 0.016(3) -0.002(2) 0.002(2) -0.006(2)
C4A 0.015(3) 0.019(3) 0.016(3) -0.004(2) 0.000(2) -0.005(2)
C4B 0.017(3) 0.020(3) 0.011(3) -0.005(2) -0.001(2) -0.004(2)
C5 0.023(3) 0.020(3) 0.015(3) -0.005(2) 0.005(3) -0.007(3)
C6 0.014(3) 0.026(3) 0.019(3) -0.006(3) 0.003(2) -0.005(3)
C7 0.010(3) 0.033(4) 0.016(3) -0.012(3) 0.002(2) -0.002(3)
C8 0.021(3) 0.018(3) 0.014(3) -0.006(2) -0.002(2) -0.002(2)
C8A 0.013(3) 0.022(3) 0.012(3) -0.005(2) 0.005(2) -0.004(2)
C9 0.014(3) 0.023(3) 0.015(3) 0.000(3) 0.003(2) -0.002(2)
C9A 0.018(3) 0.012(3) 0.012(3) -0.001(2) 0.000(2) -0.004(2)
C10 0.020(3) 0.026(4) 0.020(3) 0.000(3) 0.002(3) 0.000(3)
C11 0.020(3) 0.015(3) 0.028(4) -0.002(3) 0.002(3) -0.001(3)
C12 0.018(3) 0.017(3) 0.017(3) -0.003(2) -0.004(2) -0.003(2)
C13 0.015(3) 0.028(4) 0.021(3) -0.001(3) 0.005(3) 0.007(3)
C14 0.018(3) 0.022(3) 0.023(3) 0.000(3) 0.006(3) 0.000(3)
C15 0.023(4) 0.031(4) 0.033(4) -0.006(3) 0.000(3) 0.004(3)
C16 0.023(4) 0.026(4) 0.031(4) 0.002(3) -0.002(3) 0.001(3)
N2 0.015(3) 0.017(3) 0.019(3) -0.001(2) -0.007(2) -0.001(2)
N3 0.014(3) 0.020(3) 0.021(3) -0.004(2) -0.001(2) -0.001(2)
N4 0.018(3) 0.018(3) 0.024(3) -0.001(2) 0.000(2) -0.006(2)
C68A 0.011(3) 0.022(3) 0.010(3) 0.002(2) 0.002(2) 0.001(2)
C69 0.008(3) 0.018(3) 0.019(3) -0.004(2) 0.003(2) -0.001(2)
C32 0.015(3) 0.016(3) 0.013(3) -0.002(2) 0.001(2) -0.003(2)
C24A 0.014(3) 0.020(3) 0.014(3) -0.004(2) -0.001(2) -0.003(2)
C21 0.013(3) 0.016(3) 0.012(3) 0.002(2) 0.004(2) 0.000(2)
C66 0.009(3) 0.028(4) 0.015(3) -0.001(3) 0.005(2) 0.001(2)
C49A 0.014(3) 0.020(3) 0.009(3) -0.004(2) 0.001(2) -0.004(2)
C29 0.012(3) 0.014(3) 0.018(3) -0.003(2) 0.001(2) -0.003(2)
C68 0.013(3) 0.016(3) 0.017(3) -0.004(2) -0.002(2) 0.003(2)
C48A 0.008(3) 0.023(3) 0.013(3) -0.001(2) 0.001(2) -0.003(2)
C27 0.008(3) 0.036(4) 0.016(3) -0.011(3) -0.001(2) -0.004(3)
C64B 0.010(3) 0.016(3) 0.015(3) 0.003(2) -0.003(2) -0.002(2)
C28 0.017(3) 0.018(3) 0.018(3) -0.004(2) 0.001(2) -0.001(2)
C47 0.009(3) 0.032(4) 0.015(3) 0.004(3) 0.003(2) 0.001(3)
C25 0.014(3) 0.022(3) 0.019(3) -0.003(3) -0.002(2) 0.004(2)
Br4 0.0120(3) 0.0309(4) 0.0256(3) 0.0005(3) 0.0004(2) -0.0091(2)
C22 0.012(3) 0.016(3) 0.018(3) -0.004(2) 0.002(2) -0.002(2)
C23 0.018(3) 0.009(3) 0.017(3) 0.000(2) 0.001(2) 0.002(2)
C31 0.023(3) 0.023(3) 0.021(3) 0.001(3) -0.006(3) -0.011(3)
C69A 0.016(3) 0.017(3) 0.014(3) -0.001(2) -0.001(2) -0.001(2)
C64 0.014(3) 0.018(3) 0.018(3) -0.004(2) -0.001(2) 0.001(2)
C52 0.019(3) 0.015(3) 0.016(3) -0.007(2) 0.007(2) -0.005(2)
C44B 0.006(3) 0.021(3) 0.019(3) 0.003(2) 0.002(2) -0.007(2)
C67 0.010(3) 0.030(4) 0.017(3) 0.001(3) -0.003(2) -0.011(3)
C49 0.013(3) 0.019(3) 0.013(3) -0.004(2) -0.002(2) -0.003(2)
C24 0.011(3) 0.020(3) 0.016(3) -0.001(2) -0.002(2) 0.000(2)
C44 0.015(3) 0.016(3) 0.016(3) -0.002(2) 0.000(2) -0.007(2)
C61 0.011(3) 0.015(3) 0.016(3) 0.000(2) 0.003(2) -0.001(2)
C28A 0.014(3) 0.020(3) 0.013(3) -0.003(2) -0.001(2) -0.001(2)
C64A 0.014(3) 0.020(3) 0.011(3) 0.002(2) 0.000(2) -0.001(2)
C48 0.018(3) 0.014(3) 0.016(3) 0.004(2) 0.004(2) -0.003(2)
C65 0.014(3) 0.024(3) 0.016(3) -0.002(3) 0.003(2) 0.002(2)
C43 0.017(3) 0.016(3) 0.015(3) -0.002(2) 0.005(2) -0.004(2)
C26 0.013(3) 0.031(4) 0.020(3) -0.008(3) -0.009(2) 0.004(3)
C29A 0.014(3) 0.019(3) 0.012(3) -0.007(2) 0.003(2) 0.001(2)
Br2 0.0117(3) 0.0332(4) 0.0329(4) -0.0106(3) 0.0008(3) -0.0094(3)
C53 0.011(3) 0.023(3) 0.027(4) -0.002(3) 0.000(3) 0.000(2)
C46 0.009(3) 0.038(4) 0.020(3) 0.001(3) -0.002(2) -0.004(3)
C54 0.009(3) 0.019(3) 0.025(3) -0.004(3) 0.000(2) 0.001(2)
C76 0.021(3) 0.027(4) 0.026(4) -0.003(3) 0.001(3) -0.002(3)
C45 0.019(3) 0.024(3) 0.016(3) 0.003(3) -0.004(2) -0.001(3)
C55 0.020(3) 0.018(3) 0.025(3) -0.001(3) -0.001(3) -0.004(3)
C73 0.012(3) 0.027(4) 0.027(4) -0.003(3) 0.002(3) -0.009(3)
C75 0.017(3) 0.037(4) 0.043(4) -0.009(3) -0.006(3) -0.009(3)
C35 0.025(4) 0.030(4) 0.026(4) 0.000(3) 0.003(3) -0.010(3)
C36 0.019(3) 0.029(4) 0.031(4) -0.007(3) 0.002(3) -0.008(3)
C56 0.018(3) 0.033(4) 0.038(4) -0.009(3) 0.006(3) 0.001(3)
Br3 0.0107(3) 0.0428(4) 0.0307(4) 0.0001(3) -0.0026(3) 0.0050(3)
O3 0.017(2) 0.019(2) 0.028(3) 0.0022(19) -0.0028(19) -0.0035(18)
O8 0.011(2) 0.019(2) 0.028(2) -0.0051(19) 0.0057(18) -0.0043(17)
O7 0.021(2) 0.018(2) 0.035(3) -0.009(2) 0.010(2) -0.0064(18)
O5 0.021(2) 0.016(2) 0.033(3) -0.0072(19) -0.005(2) 0.0022(18)
O6 0.012(2) 0.019(2) 0.026(2) -0.0028(18) -0.0012(18) -0.0004(17)
C44A 0.009(3) 0.025(3) 0.010(3) 0.000(2) 0.002(2) -0.008(2)
C72 0.015(3) 0.018(3) 0.011(3) -0.002(2) -0.002(2) 0.000(2)
C62 0.012(3) 0.018(3) 0.014(3) -0.004(2) -0.001(2) -0.001(2)
C70 0.013(3) 0.014(3) 0.034(4) -0.003(3) 0.001(3) -0.002(2)
C63 0.022(3) 0.013(3) 0.016(3) -0.002(2) 0.000(2) -0.005(2)
C51 0.014(3) 0.016(3) 0.029(4) -0.003(3) 0.000(3) 0.000(2)
C24B 0.016(3) 0.016(3) 0.014(3) -0.004(2) 0.000(2) 0.001(2)
C41 0.014(3) 0.024(3) 0.011(3) -0.006(2) 0.002(2) -0.007(2)
C30 0.018(3) 0.014(3) 0.028(4) -0.001(3) -0.004(3) 0.000(2)
C74 0.010(3) 0.025(3) 0.026(3) -0.004(3) 0.000(2) -0.007(2)
C33 0.013(3) 0.029(4) 0.026(4) -0.001(3) -0.004(3) -0.007(3)
C34 0.015(3) 0.019(3) 0.022(3) -0.001(3) -0.004(2) -0.006(2)
C71 0.021(3) 0.023(3) 0.025(4) -0.008(3) 0.005(3) -0.007(3)
C50 0.018(3) 0.021(3) 0.018(3) -0.006(3) -0.001(2) 0.000(3)
C42 0.016(3) 0.019(3) 0.013(3) -0.003(2) 0.002(2) -0.004(2)

loop_
_atom_type_symbol
_atom_type_description
_atom_type_scat_dispersion_real
_atom_type_scat_dispersion_imag
_atom_type_scat_source
C C 0.0033 0.0016 'International Tables Vol C Tables 4.2.6.8 and 6.1.1.4'
H H 0.0000 0.0000 'International Tables Vol C Tables 4.2.6.8 and 6.1.1.4'
Br Br -0.2901 2.4595 'International Tables Vol C Tables 4.2.6.8 and 6.1.1.4'
N N 0.0061 0.0033 'International Tables Vol C Tables 4.2.6.8 and 6.1.1.4'
O O 0.0106 0.0060 'International Tables Vol C Tables 4.2.6.8 and 6.1.1.4'

loop_
_geom_angle_atom_site_label_1
_geom_angle_atom_site_label_2
_geom_angle_atom_site_label_3
_geom_angle
_geom_angle_site_symmetry_1
_geom_angle_site_symmetry_3
_geom_angle_publ_flag
C32 O4 C33 105.4(4) . . ?
C12 N1 C14 106.4(5) . . ?
C3 O1 H1 109.5 . . ?
C2 C1 H1A 119.9 . . ?
C9A C1 H1A 119.9 . . ?
C9A C1 C2 120.2(5) . . ?
C12 O2 C13 104.9(5) . . ?
C1 C2 C3 119.5(5) . . ?
C1 C2 C12 121.1(5) . . ?
C3 C2 C12 119.2(5) . . ?
O1 C3 C2 121.5(5) . . ?
O1 C3 C4 118.0(5) . . ?
C4 C3 C2 120.6(5) . . ?
C3 C4 H4 120.7 . . ?
C4A C4 C3 118.5(5) . . ?
C4A C4 H4 120.7 . . ?
C4 C4A C4B 130.8(5) . . ?
C4 C4A C9A 121.3(5) . . ?
C9A C4A C4B 107.9(5) . . ?
C5 C4B C4A 130.8(6) . . ?
C8A C4B C4A 108.0(5) . . ?
C8A C4B C5 121.2(6) . . ?
C4B C5 H5 120.7 . . ?
C6 C5 C4B 118.6(6) . . ?
C6 C5 H5 120.7 . . ?
C5 C6 H6 120.2 . . ?
C7 C6 C5 119.7(6) . . ?
C7 C6 H6 120.2 . . ?
C6 C7 Br1 118.4(4) . . ?
C8 C7 Br1 119.3(5) . . ?
C8 C7 C6 122.3(6) . . ?
C7 C8 H8 121.1 . . ?
C7 C8 C8A 117.8(6) . . ?
C8A C8 H8 121.1 . . ?
C4B C8A C8 120.5(5) . . ?
C4B C8A C9 112.5(5) . . ?
C8 C8A C9 127.0(5) . . ?
C8A C9 C10 111.0(5) . . ?
C8A C9 C11 111.7(5) . . ?
C9A C9 C8A 100.0(5) . . ?
C9A C9 C10 111.5(5) . . ?
C9A C9 C11 112.0(5) . . ?
C11 C9 C10 110.4(5) . . ?
C1 C9A C4A 119.8(5) . . ?
C1 C9A C9 128.5(5) . . ?
C4A C9A C9 111.7(5) . . ?
C9 C10 H10A 109.5 . . ?
C9 C10 H10B 109.5 . . ?
C9 C10 H10C 109.5 . . ?
H10A C10 H10B 109.5 . . ?
H10A C10 H10C 109.5 . . ?
H10B C10 H10C 109.5 . . ?
C9 C11 H11A 109.5 . . ?
C9 C11 H11B 109.5 . . ?
C9 C11 H11C 109.5 . . ?
H11A C11 H11B 109.5 . . ?
H11A C11 H11C 109.5 . . ?
H11B C11 H11C 109.5 . . ?
N1 C12 O2 118.5(5) . . ?
N1 C12 C2 125.0(6) . . ?
O2 C12 C2 116.2(5) . . ?
O2 C13 H13A 110.8 . . ?
O2 C13 H13B 110.8 . . ?
O2 C13 C14 104.5(5) . . ?
H13A C13 H13B 108.9 . . ?
C14 C13 H13A 110.8 . . ?
C14 C13 H13B 110.8 . . ?
N1 C14 C13 102.3(5) . . ?
N1 C14 C15 107.3(5) . . ?
N1 C14 C16 111.3(5) . . ?
C13 C14 C16 111.7(5) . . ?
C15 C14 C13 112.9(6) . . ?
C15 C14 C16 110.9(5) . . ?
C14 C15 H15A 109.5 . . ?
C14 C15 H15B 109.5 . . ?
C14 C15 H15C 109.5 . . ?
H15A C15 H15B 109.5 . . ?
H15A C15 H15C 109.5 . . ?
H15B C15 H15C 109.5 . . ?
C14 C16 H16A 109.5 . . ?
C14 C16 H16B 109.5 . . ?
C14 C16 H16C 109.5 . . ?
H16A C16 H16B 109.5 . . ?
H16A C16 H16C 109.5 . . ?
H16B C16 H16C 109.5 . . ?
C32 N2 C34 107.1(5) . . ?
C52 N3 C54 107.2(5) . . ?
C72 N4 C74 107.7(5) . . ?
C68 C68A C69 127.8(5) . . ?
C68 C68A C64B 121.0(5) . . ?
C64B C68A C69 111.2(5) . . ?
C69A C69 C68A 100.4(5) . . ?
C69A C69 C70 113.1(5) . . ?
C69A C69 C71 111.2(5) . . ?
C70 C69 C68A 111.2(5) . . ?
C70 C69 C71 110.2(5) . . ?
C71 C69 C68A 110.5(5) . . ?
O4 C32 C22 116.4(5) . . ?
N2 C32 O4 118.0(5) . . ?
N2 C32 C22 125.4(5) . . ?
C24 C24A C29A 121.6(5) . . ?
C24 C24A C24B 130.3(5) . . ?
C29A C24A C24B 108.1(5) . . ?
C22 C21 H21 120.5 . . ?
C29A C21 H21 120.5 . . ?
C29A C21 C22 119.0(5) . . ?
C67 C66 H66 120.2 . . ?
C67 C66 C65 119.6(5) . . ?
C65 C66 H66 120.2 . . ?
C44A C49A C49 112.5(5) . . ?
C41 C49A C49 127.9(5) . . ?
C41 C49A C44A 119.6(6) . . ?
C28A C29 C31 111.8(5) . . ?
C28A C29 C29A 100.5(5) . . ?
C28A C29 C30 110.0(5) . . ?
C29A C29 C31 112.3(5) . . ?
C30 C29 C31 111.1(5) . . ?
C30 C29 C29A 110.8(5) . . ?
C68A C68 H68 121.8 . . ?
C68A C68 C67 116.3(5) . . ?
C67 C68 H68 121.8 . . ?
C44B C48A C49 111.6(5) . . ?
C48 C48A C44B 120.8(5) . . ?
C48 C48A C49 127.6(5) . . ?
C28 C27 Br2 118.9(5) . . ?
C26 C27 C28 122.0(6) . . ?
C26 C27 Br2 119.1(4) . . ?
C68A C64B C64A 108.8(5) . . ?
C65 C64B C68A 121.0(5) . . ?
C65 C64B C64A 130.1(6) . . ?
C27 C28 H28 120.9 . . ?
C28A C28 C27 118.2(6) . . ?
C28A C28 H28 120.9 . . ?
C48 C47 Br3 118.1(5) . . ?
C46 C47 C48 123.1(6) . . ?
C46 C47 Br3 118.7(5) . . ?
C26 C25 H25 120.1 . . ?
C26 C25 C24B 119.7(6) . . ?
C24B C25 H25 120.1 . . ?
C21 C22 C32 120.3(5) . . ?
C21 C22 C23 120.7(5) . . ?
C23 C22 C32 118.9(5) . . ?
C24 C23 C22 119.4(5) . . ?
O3 C23 C22 121.8(5) . . ?
O3 C23 C24 118.8(5) . . ?
C29 C31 H31A 109.5 . . ?
C29 C31 H31B 109.5 . . ?
C29 C31 H31C 109.5 . . ?
H31A C31 H31B 109.5 . . ?
H31A C31 H31C 109.5 . . ?
H31B C31 H31C 109.5 . . ?
C61 C69A C69 128.5(5) . . ?
C61 C69A C64A 119.1(5) . . ?
C64A C69A C69 112.3(5) . . ?
C64A C64 H64 120.4 . . ?
C64A C64 C63 119.2(5) . . ?
C63 C64 H64 120.4 . . ?
N3 C52 O6 118.8(5) . . ?
N3 C52 C42 124.5(5) . . ?
O6 C52 C42 116.6(5) . . ?
C48A C44B C44A 108.4(5) . . ?
C45 C44B C48A 120.8(6) . . ?
C45 C44B C44A 130.8(6) . . ?
C66 C67 C68 123.5(5) . . ?
C66 C67 Br4 118.4(4) . . ?
C68 C67 Br4 118.0(5) . . ?
C49A C49 C48A 100.0(5) . . ?
C49A C49 C51 113.4(5) . . ?
C49A C49 C50 110.7(5) . . ?
C48A C49 C51 111.9(5) . . ?
C48A C49 C50 110.5(5) . . ?
C51 C49 C50 110.0(5) . . ?
C24A C24 C23 119.0(5) . . ?
C24A C24 H24 120.5 . . ?
C23 C24 H24 120.5 . . ?
C43 C44 H44 120.7 . . ?
C44A C44 H44 120.7 . . ?
C44A C44 C43 118.7(5) . . ?
C69A C61 H61 120.2 . . ?
C62 C61 C69A 119.6(5) . . ?
C62 C61 H61 120.2 . . ?
C28 C28A C29 128.2(5) . . ?
C28 C28A C24B 120.6(5) . . ?
C24B C28A C29 111.2(5) . . ?
C69A C64A C64B 107.4(5) . . ?
C64 C64A C64B 130.6(6) . . ?
C64 C64A C69A 122.0(6) . . ?
C48A C48 H48 121.2 . . ?
C47 C48 C48A 117.6(6) . . ?
C47 C48 H48 121.2 . . ?
C66 C65 C64B 118.5(6) . . ?
C66 C65 H65 120.8 . . ?
C64B C65 H65 120.8 . . ?
C44 C43 C42 119.7(5) . . ?
O5 C43 C44 118.0(5) . . ?
O5 C43 C42 122.3(5) . . ?
C27 C26 H26 120.1 . . ?
C25 C26 C27 119.7(6) . . ?
C25 C26 H26 120.1 . . ?
C24A C29A C29 112.0(5) . . ?
C21 C29A C24A 120.2(6) . . ?
C21 C29A C29 127.7(5) . . ?
H53A C53 H53B 108.9 . . ?
C54 C53 H53A 110.9 . . ?
C54 C53 H53B 110.9 . . ?
O6 C53 H53A 110.9 . . ?
O6 C53 H53B 110.9 . . ?
O6 C53 C54 104.4(5) . . ?
C47 C46 H46 120.4 . . ?
C47 C46 C45 119.2(6) . . ?
C45 C46 H46 120.4 . . ?
N3 C54 C53 102.6(5) . . ?
N3 C54 C55 107.5(5) . . ?
N3 C54 C56 110.2(5) . . ?
C55 C54 C53 111.5(5) . . ?
C56 C54 C53 112.8(5) . . ?
C56 C54 C55 111.6(5) . . ?
H76A C76 H76B 109.5 . . ?
H76A C76 H76C 109.5 . . ?
H76B C76 H76C 109.5 . . ?
C74 C76 H76A 109.5 . . ?
C74 C76 H76B 109.5 . . ?
C74 C76 H76C 109.5 . . ?
C44B C45 C46 118.5(6) . . ?
C44B C45 H45 120.8 . . ?
C46 C45 H45 120.8 . . ?
C54 C55 H55A 109.5 . . ?
C54 C55 H55B 109.5 . . ?
C54 C55 H55C 109.5 . . ?
H55A C55 H55B 109.5 . . ?
H55A C55 H55C 109.5 . . ?
H55B C55 H55C 109.5 . . ?
H73A C73 H73B 108.8 . . ?
O8 C73 H73A 110.7 . . ?
O8 C73 H73B 110.7 . . ?
O8 C73 C74 105.2(5) . . ?
C74 C73 H73A 110.7 . . ?
C74 C73 H73B 110.7 . . ?
H75A C75 H75B 109.5 . . ?
H75A C75 H75C 109.5 . . ?
H75B C75 H75C 109.5 . . ?
C74 C75 H75A 109.5 . . ?
C74 C75 H75B 109.5 . . ?
C74 C75 H75C 109.5 . . ?
H35A C35 H35B 109.5 . . ?
H35A C35 H35C 109.5 . . ?
H35B C35 H35C 109.5 . . ?
C34 C35 H35A 109.5 . . ?
C34 C35 H35B 109.5 . . ?
C34 C35 H35C 109.5 . . ?
H36A C36 H36B 109.5 . . ?
H36A C36 H36C 109.5 . . ?
H36B C36 H36C 109.5 . . ?
C34 C36 H36A 109.5 . . ?
C34 C36 H36B 109.5 . . ?
C34 C36 H36C 109.5 . . ?
C54 C56 H56A 109.5 . . ?
C54 C56 H56B 109.5 . . ?
C54 C56 H56C 109.5 . . ?
H56A C56 H56B 109.5 . . ?
H56A C56 H56C 109.5 . . ?
H56B C56 H56C 109.5 . . ?
C23 O3 H3 109.5 . . ?
C72 O8 C73 105.3(4) . . ?
C63 O7 H7 109.5 . . ?
C43 O5 H5A 109.5 . . ?
C52 O6 C53 105.4(5) . . ?
C49A C44A C44B 107.5(5) . . ?
C44 C44A C49A 122.0(5) . . ?
C44 C44A C44B 130.5(5) . . ?
N4 C72 O8 118.0(5) . . ?
N4 C72 C62 124.9(5) . . ?
O8 C72 C62 117.1(5) . . ?
C61 C62 C72 121.1(5) . . ?
C61 C62 C63 120.9(5) . . ?
C63 C62 C72 117.8(5) . . ?
C69 C70 H70A 109.5 . . ?
C69 C70 H70B 109.5 . . ?
C69 C70 H70C 109.5 . . ?
H70A C70 H70B 109.5 . . ?
H70A C70 H70C 109.5 . . ?
H70B C70 H70C 109.5 . . ?
C64 C63 C62 119.1(5) . . ?
O7 C63 C64 118.0(5) . . ?
O7 C63 C62 122.8(5) . . ?
C49 C51 H51A 109.5 . . ?
C49 C51 H51B 109.5 . . ?
C49 C51 H51C 109.5 . . ?
H51A C51 H51B 109.5 . . ?
H51A C51 H51C 109.5 . . ?
H51B C51 H51C 109.5 . . ?
C25 C24B C24A 132.0(6) . . ?
C25 C24B C28A 119.8(6) . . ?
C28A C24B C24A 108.3(5) . . ?
C49A C41 H41 120.3 . . ?
C42 C41 C49A 119.3(5) . . ?
C42 C41 H41 120.3 . . ?
C29 C30 H30A 109.5 . . ?
C29 C30 H30B 109.5 . . ?
C29 C30 H30C 109.5 . . ?
H30A C30 H30B 109.5 . . ?
H30A C30 H30C 109.5 . . ?
H30B C30 H30C 109.5 . . ?
N4 C74 C76 107.1(5) . . ?
N4 C74 C73 102.0(5) . . ?
N4 C74 C75 110.0(5) . . ?
C76 C74 C73 112.2(5) . . ?
C76 C74 C75 111.7(6) . . ?
C75 C74 C73 113.2(5) . . ?
O4 C33 H33A 110.8 . . ?
O4 C33 H33B 110.8 . . ?
O4 C33 C34 104.6(5) . . ?
H33A C33 H33B 108.9 . . ?
C34 C33 H33A 110.8 . . ?
C34 C33 H33B 110.8 . . ?
N2 C34 C35 111.6(5) . . ?
N2 C34 C36 107.5(5) . . ?
N2 C34 C33 101.8(5) . . ?
C35 C34 C36 110.6(5) . . ?
C35 C34 C33 112.6(5) . . ?
C36 C34 C33 112.3(5) . . ?
C69 C71 H71A 109.5 . . ?
C69 C71 H71B 109.5 . . ?
C69 C71 H71C 109.5 . . ?
H71A C71 H71B 109.5 . . ?
H71A C71 H71C 109.5 . . ?
H71B C71 H71C 109.5 . . ?
C49 C50 H50A 109.5 . . ?
C49 C50 H50B 109.5 . . ?
C49 C50 H50C 109.5 . . ?
H50A C50 H50B 109.5 . . ?
H50A C50 H50C 109.5 . . ?
H50B C50 H50C 109.5 . . ?
C43 C42 C52 118.3(5) . . ?
C41 C42 C52 120.9(5) . . ?
C41 C42 C43 120.7(5) . . ?

loop_
_geom_bond_atom_site_label_1
_geom_bond_atom_site_label_2
_geom_bond_distance
_geom_bond_site_symmetry_2
_geom_bond_publ_flag
O4 C32 1.349(7) . ?
O4 C33 1.452(7) . ?
N1 C12 1.280(8) . ?
N1 C14 1.495(8) . ?
O1 H1 0.8400 . ?
O1 C3 1.355(7) . ?
C1 H1A 0.9500 . ?
C1 C2 1.390(8) . ?
C1 C9A 1.380(8) . ?
O2 C12 1.348(7) . ?
O2 C13 1.457(7) . ?
C2 C3 1.417(8) . ?
C2 C12 1.462(8) . ?
C3 C4 1.393(8) . ?
Br1 C7 1.894(6) . ?
C4 H4 0.9500 . ?
C4 C4A 1.388(8) . ?
C4A C4B 1.474(8) . ?
C4A C9A 1.403(8) . ?
C4B C5 1.391(8) . ?
C4B C8A 1.384(8) . ?
C5 H5 0.9500 . ?
C5 C6 1.390(9) . ?
C6 H6 0.9500 . ?
C6 C7 1.389(9) . ?
C7 C8 1.379(9) . ?
C8 H8 0.9500 . ?
C8 C8A 1.397(8) . ?
C8A C9 1.524(8) . ?
C9 C9A 1.522(8) . ?
C9 C10 1.547(8) . ?
C9 C11 1.540(9) . ?
C10 H10A 0.9800 . ?
C10 H10B 0.9800 . ?
C10 H10C 0.9800 . ?
C11 H11A 0.9800 . ?
C11 H11B 0.9800 . ?
C11 H11C 0.9800 . ?
C13 H13A 0.9900 . ?
C13 H13B 0.9900 . ?
C13 C14 1.528(9) . ?
C14 C15 1.508(10) . ?
C14 C16 1.534(9) . ?
C15 H15A 0.9800 . ?
C15 H15B 0.9800 . ?
C15 H15C 0.9800 . ?
C16 H16A 0.9800 . ?
C16 H16B 0.9800 . ?
C16 H16C 0.9800 . ?
N2 C32 1.276(8) . ?
N2 C34 1.496(7) . ?
N3 C52 1.270(8) . ?
N3 C54 1.483(8) . ?
N4 C72 1.273(8) . ?
N4 C74 1.498(8) . ?
C68A C69 1.535(8) . ?
C68A C68 1.387(8) . ?
C68A C64B 1.399(8) . ?
C69 C69A 1.513(8) . ?
C69 C70 1.527(8) . ?
C69 C71 1.533(8) . ?
C32 C22 1.467(8) . ?
C24A C24 1.378(8) . ?
C24A C29A 1.398(8) . ?
C24A C24B 1.471(8) . ?
C21 H21 0.9500 . ?
C21 C22 1.402(8) . ?
C21 C29A 1.378(8) . ?
C66 H66 0.9500 . ?
C66 C67 1.375(9) . ?
C66 C65 1.383(9) . ?
C49A C49 1.517(8) . ?
C49A C44A 1.399(8) . ?
C49A C41 1.386(8) . ?
C29 C31 1.530(8) . ?
C29 C28A 1.525(8) . ?
C29 C29A 1.529(8) . ?
C29 C30 1.526(8) . ?
C68 H68 0.9500 . ?
C68 C67 1.395(8) . ?
C48A C44B 1.398(9) . ?
C48A C49 1.527(8) . ?
C48A C48 1.387(8) . ?
C27 C28 1.386(8) . ?
C27 C26 1.386(9) . ?
C27 Br2 1.895(6) . ?
C64B C64A 1.468(8) . ?
C64B C65 1.391(8) . ?
C28 H28 0.9500 . ?
C28 C28A 1.381(8) . ?
C47 C48 1.381(9) . ?
C47 C46 1.370(10) . ?
C47 Br3 1.899(6) . ?
C25 H25 0.9500 . ?
C25 C26 1.380(9) . ?
C25 C24B 1.385(8) . ?
Br4 C67 1.903(6) . ?
C22 C23 1.412(8) . ?
C23 C24 1.402(8) . ?
C23 O3 1.346(7) . ?
C31 H31A 0.9800 . ?
C31 H31B 0.9800 . ?
C31 H31C 0.9800 . ?
C69A C61 1.394(8) . ?
C69A C64A 1.411(8) . ?
C64 H64 0.9500 . ?
C64 C64A 1.374(9) . ?
C64 C63 1.407(8) . ?
C52 O6 1.354(7) . ?
C52 C42 1.470(8) . ?
C44B C45 1.384(8) . ?
C44B C44A 1.471(8) . ?
C49 C51 1.530(8) . ?
C49 C50 1.540(8) . ?
C24 H24 0.9500 . ?
C44 H44 0.9500 . ?
C44 C43 1.392(8) . ?
C44 C44A 1.377(8) . ?
C61 H61 0.9500 . ?
C61 C62 1.390(8) . ?
C28A C24B 1.415(8) . ?
C48 H48 0.9500 . ?
C65 H65 0.9500 . ?
C43 O5 1.348(7) . ?
C43 C42 1.417(8) . ?
C26 H26 0.9500 . ?
C53 H53A 0.9900 . ?
C53 H53B 0.9900 . ?
C53 C54 1.553(9) . ?
C53 O6 1.451(7) . ?
C46 H46 0.9500 . ?
C46 C45 1.415(9) . ?
C54 C55 1.520(9) . ?
C54 C56 1.518(9) . ?
C76 H76A 0.9800 . ?
C76 H76B 0.9800 . ?
C76 H76C 0.9800 . ?
C76 C74 1.510(9) . ?
C45 H45 0.9500 . ?
C55 H55A 0.9800 . ?
C55 H55B 0.9800 . ?
C55 H55C 0.9800 . ?
C73 H73A 0.9900 . ?
C73 H73B 0.9900 . ?
C73 O8 1.458(7) . ?
C73 C74 1.540(9) . ?
C75 H75A 0.9800 . ?
C75 H75B 0.9800 . ?
C75 H75C 0.9800 . ?
C75 C74 1.528(9) . ?
C35 H35A 0.9800 . ?
C35 H35B 0.9800 . ?
C35 H35C 0.9800 . ?
C35 C34 1.525(8) . ?
C36 H36A 0.9800 . ?
C36 H36B 0.9800 . ?
C36 H36C 0.9800 . ?
C36 C34 1.529(9) . ?
C56 H56A 0.9800 . ?
C56 H56B 0.9800 . ?
C56 H56C 0.9800 . ?
O3 H3 0.8400 . ?
O8 C72 1.361(7) . ?
O7 H7 0.8400 . ?
O7 C63 1.338(7) . ?
O5 H5A 0.8400 . ?
C72 C62 1.459(8) . ?
C62 C63 1.420(8) . ?
C70 H70A 0.9800 . ?
C70 H70B 0.9800 . ?
C70 H70C 0.9800 . ?
C51 H51A 0.9800 . ?
C51 H51B 0.9800 . ?
C51 H51C 0.9800 . ?
C41 H41 0.9500 . ?
C41 C42 1.386(8) . ?
C30 H30A 0.9800 . ?
C30 H30B 0.9800 . ?
C30 H30C 0.9800 . ?
C33 H33A 0.9900 . ?
C33 H33B 0.9900 . ?
C33 C34 1.535(9) . ?
C71 H71A 0.9800 . ?
C71 H71B 0.9800 . ?
C71 H71C 0.9800 . ?
C50 H50A 0.9800 . ?
C50 H50B 0.9800 . ?
C50 H50C 0.9800 . ?

loop_
_geom_torsion_atom_site_label_1
_geom_torsion_atom_site_label_2
_geom_torsion_atom_site_label_3
_geom_torsion_atom_site_label_4
_geom_torsion
_geom_torsion_site_symmetry_1
_geom_torsion_site_symmetry_2
_geom_torsion_site_symmetry_3
_geom_torsion_site_symmetry_4
_geom_torsion_publ_flag
O4 C32 C22 C21 3.8(8) . . . . ?
O4 C32 C22 C23 -171.5(5) . . . . ?
O4 C33 C34 N2 17.3(6) . . . . ?
O4 C33 C34 C35 136.9(5) . . . . ?
O4 C33 C34 C36 -97.4(6) . . . . ?
O1 C3 C4 C4A -179.4(5) . . . . ?
C1 C2 C3 O1 178.3(5) . . . . ?
C1 C2 C3 C4 -2.5(9) . . . . ?
C1 C2 C12 N1 177.4(6) . . . . ?
C1 C2 C12 O2 3.2(8) . . . . ?
O2 C13 C14 N1 17.9(6) . . . . ?
O2 C13 C14 C15 -97.0(6) . . . . ?
O2 C13 C14 C16 137.1(5) . . . . ?
C2 C1 C9A C4A 1.6(9) . . . . ?
C2 C1 C9A C9 178.6(6) . . . . ?
C2 C3 C4 C4A 1.4(9) . . . . ?
C3 C2 C12 N1 2.7(9) . . . . ?
C3 C2 C12 O2 -171.5(5) . . . . ?
C3 C4 C4A C4B -178.4(6) . . . . ?
C3 C4 C4A C9A 1.2(9) . . . . ?
Br1 C7 C8 C8A 179.9(4) . . . . ?
C4 C4A C4B C5 2.3(11) . . . . ?
C4 C4A C4B C8A -179.9(6) . . . . ?
C4 C4A C9A C1 -2.7(9) . . . . ?
C4 C4A C9A C9 179.8(5) . . . . ?
C4A C4B C5 C6 176.4(6) . . . . ?
C4A C4B C8A C8 -178.2(5) . . . . ?
C4A C4B C8A C9 -0.2(7) . . . . ?
C4B C4A C9A C1 177.0(5) . . . . ?
C4B C4A C9A C9 -0.5(7) . . . . ?
C4B C5 C6 C7 2.0(9) . . . . ?
C4B C8A C9 C9A -0.1(6) . . . . ?
C4B C8A C9 C10 -117.8(6) . . . . ?
C4B C8A C9 C11 118.5(6) . . . . ?
C5 C4B C8A C8 -0.1(9) . . . . ?
C5 C4B C8A C9 177.9(5) . . . . ?
C5 C6 C7 Br1 178.8(5) . . . . ?
C5 C6 C7 C8 -1.6(9) . . . . ?
C6 C7 C8 C8A 0.3(9) . . . . ?
C7 C8 C8A C4B 0.6(9) . . . . ?
C7 C8 C8A C9 -177.1(6) . . . . ?
C8 C8A C9 C9A 177.8(6) . . . . ?
C8 C8A C9 C10 60.0(8) . . . . ?
C8 C8A C9 C11 -63.6(8) . . . . ?
C8A C4B C5 C6 -1.2(9) . . . . ?
C8A C9 C9A C1 -176.9(6) . . . . ?
C8A C9 C9A C4A 0.4(6) . . . . ?
C9A C1 C2 C3 1.0(9) . . . . ?
C9A C1 C2 C12 -173.7(5) . . . . ?
C9A C4A C4B C5 -177.4(6) . . . . ?
C9A C4A C4B C8A 0.5(7) . . . . ?
C10 C9 C9A C1 -59.5(8) . . . . ?
C10 C9 C9A C4A 117.7(6) . . . . ?
C11 C9 C9A C1 64.7(8) . . . . ?
C11 C9 C9A C4A -118.1(6) . . . . ?
C12 N1 C14 C13 -14.6(6) . . . . ?
C12 N1 C14 C15 104.4(6) . . . . ?
C12 N1 C14 C16 -134.0(6) . . . . ?
C12 O2 C13 C14 -15.3(6) . . . . ?
C12 C2 C3 O1 -6.9(9) . . . . ?
C12 C2 C3 C4 172.3(5) . . . . ?
C13 O2 C12 N1 6.5(7) . . . . ?
C13 O2 C12 C2 -178.9(5) . . . . ?
C14 N1 C12 O2 5.7(7) . . . . ?
C14 N1 C12 C2 -168.4(6) . . . . ?
N2 C32 C22 C21 178.5(6) . . . . ?
N2 C32 C22 C23 3.1(9) . . . . ?
N3 C52 O6 C53 3.9(7) . . . . ?
N3 C52 C42 C43 1.9(9) . . . . ?
N3 C52 C42 C41 177.8(6) . . . . ?
N4 C72 C62 C61 177.8(6) . . . . ?
N4 C72 C62 C63 3.5(9) . . . . ?
C68A C69 C69A C61 -176.1(6) . . . . ?
C68A C69 C69A C64A -0.2(6) . . . . ?
C68A C68 C67 C66 -1.5(9) . . . . ?
C68A C68 C67 Br4 176.0(4) . . . . ?
C68A C64B C64A C69A -0.4(7) . . . . ?
C68A C64B C64A C64 178.1(6) . . . . ?
C68A C64B C65 C66 -1.7(9) . . . . ?
C69 C68A C68 C67 -177.3(6) . . . . ?
C69 C68A C64B C64A 0.3(7) . . . . ?
C69 C68A C64B C65 179.0(5) . . . . ?
C69 C69A C61 C62 176.1(6) . . . . ?
C69 C69A C64A C64B 0.4(7) . . . . ?
C69 C69A C64A C64 -178.3(5) . . . . ?
C32 O4 C33 C34 -14.6(6) . . . . ?
C32 N2 C34 C35 -134.7(6) . . . . ?
C32 N2 C34 C36 103.9(6) . . . . ?
C32 N2 C34 C33 -14.3(6) . . . . ?
C32 C22 C23 C24 172.1(5) . . . . ?
C32 C22 C23 O3 -6.4(9) . . . . ?
C21 C22 C23 C24 -3.2(9) . . . . ?
C21 C22 C23 O3 178.3(5) . . . . ?
C49A C41 C42 C52 -173.7(5) . . . . ?
C49A C41 C42 C43 2.1(9) . . . . ?
C29 C28A C24B C24A 0.9(7) . . . . ?
C29 C28A C24B C25 179.8(5) . . . . ?
C68 C68A C69 C69A 179.1(6) . . . . ?
C68 C68A C69 C70 -61.0(8) . . . . ?
C68 C68A C69 C71 61.7(8) . . . . ?
C68 C68A C64B C64A -179.0(5) . . . . ?
C68 C68A C64B C65 -0.3(9) . . . . ?
C48A C44B C45 C46 0.7(9) . . . . ?
C48A C44B C44A C49A -0.9(6) . . . . ?
C48A C44B C44A C44 179.3(6) . . . . ?
C27 C28 C28A C29 -178.1(6) . . . . ?
C27 C28 C28A C24B 1.6(9) . . . . ?
C64B C68A C69 C69A -0.1(6) . . . . ?
C64B C68A C69 C70 119.8(6) . . . . ?
C64B C68A C69 C71 -117.5(6) . . . . ?
C64B C68A C68 C67 1.9(8) . . . . ?
C28 C27 C26 C25 -0.3(9) . . . . ?
C28 C28A C24B C24A -178.8(5) . . . . ?
C28 C28A C24B C25 0.1(9) . . . . ?
C47 C46 C45 C44B -0.2(9) . . . . ?
C22 C21 C29A C24A 2.2(8) . . . . ?
C22 C21 C29A C29 178.9(5) . . . . ?
C22 C23 C24 C24A 2.3(9) . . . . ?
C31 C29 C28A C28 58.9(8) . . . . ?
C31 C29 C28A C24B -120.8(5) . . . . ?
C31 C29 C29A C24A 120.6(6) . . . . ?
C31 C29 C29A C21 -56.4(8) . . . . ?
C69A C61 C62 C72 -173.0(5) . . . . ?
C69A C61 C62 C63 1.1(9) . . . . ?
C52 N3 C54 C53 -10.3(6) . . . . ?
C52 N3 C54 C55 107.4(6) . . . . ?
C52 N3 C54 C56 -130.7(6) . . . . ?
C44B C48A C49 C49A -0.1(6) . . . . ?
C44B C48A C49 C51 120.2(6) . . . . ?
C44B C48A C49 C50 -116.8(6) . . . . ?
C44B C48A C48 C47 1.5(9) . . . . ?
C67 C66 C65 C64B 2.1(9) . . . . ?
C49 C49A C44A C44B 0.9(7) . . . . ?
C49 C49A C44A C44 -179.3(5) . . . . ?
C49 C49A C41 C42 176.8(5) . . . . ?
C49 C48A C44B C45 178.3(5) . . . . ?
C49 C48A C44B C44A 0.6(7) . . . . ?
C49 C48A C48 C47 -178.1(6) . . . . ?
C24 C24A C29A C21 -3.1(9) . . . . ?
C24 C24A C29A C29 179.7(5) . . . . ?
C24 C24A C24B C25 0.5(11) . . . . ?
C24 C24A C24B C28A 179.2(6) . . . . ?
C44 C43 C42 C52 173.6(5) . . . . ?
C44 C43 C42 C41 -2.3(9) . . . . ?
C61 C69A C64A C64B 176.7(5) . . . . ?
C61 C69A C64A C64 -2.0(9) . . . . ?
C61 C62 C63 C64 -1.2(9) . . . . ?
C61 C62 C63 O7 178.7(6) . . . . ?
C28A C29 C29A C24A 1.7(6) . . . . ?
C28A C29 C29A C21 -175.3(6) . . . . ?
C64A C64B C65 C66 176.6(6) . . . . ?
C64A C69A C61 C62 0.5(9) . . . . ?
C64A C64 C63 O7 179.8(5) . . . . ?
C64A C64 C63 C62 -0.2(9) . . . . ?
C48 C48A C44B C45 -1.3(9) . . . . ?
C48 C48A C44B C44A -179.0(5) . . . . ?
C48 C48A C49 C49A 179.4(6) . . . . ?
C48 C48A C49 C51 -60.2(8) . . . . ?
C48 C48A C49 C50 62.7(8) . . . . ?
C48 C47 C46 C45 0.4(9) . . . . ?
C65 C66 C67 C68 -0.5(9) . . . . ?
C65 C66 C67 Br4 -178.0(5) . . . . ?
C65 C64B C64A C69A -178.9(6) . . . . ?
C65 C64B C64A C64 -0.4(11) . . . . ?
C43 C44 C44A C49A 1.9(9) . . . . ?
C43 C44 C44A C44B -178.3(6) . . . . ?
C26 C27 C28 C28A -1.5(9) . . . . ?
C26 C25 C24B C24A 176.7(6) . . . . ?
C26 C25 C24B C28A -1.9(9) . . . . ?
C29A C24A C24 C23 0.8(9) . . . . ?
C29A C24A C24B C25 -178.5(6) . . . . ?
C29A C24A C24B C28A 0.2(7) . . . . ?
C29A C21 C22 C32 -174.3(5) . . . . ?
C29A C21 C22 C23 1.0(9) . . . . ?
C29A C29 C28A C28 178.2(6) . . . . ?
C29A C29 C28A C24B -1.5(6) . . . . ?
Br2 C27 C28 C28A 178.1(4) . . . . ?
Br2 C27 C26 C25 -179.9(5) . . . . ?
C46 C47 C48 C48A -1.0(9) . . . . ?
C54 N3 C52 O6 4.6(7) . . . . ?
C54 N3 C52 C42 -171.2(5) . . . . ?
C54 C53 O6 C52 -10.0(6) . . . . ?
C45 C44B C44A C49A -178.3(6) . . . . ?
C45 C44B C44A C44 1.9(11) . . . . ?
C73 O8 C72 N4 3.3(7) . . . . ?
C73 O8 C72 C62 -179.7(5) . . . . ?
Br3 C47 C48 C48A 177.6(4) . . . . ?
Br3 C47 C46 C45 -178.2(5) . . . . ?
O3 C23 C24 C24A -179.2(5) . . . . ?
O8 C73 C74 N4 12.7(6) . . . . ?
O8 C73 C74 C76 -101.6(6) . . . . ?
O8 C73 C74 C75 130.9(6) . . . . ?
O8 C72 C62 C61 1.0(8) . . . . ?
O8 C72 C62 C63 -173.3(5) . . . . ?
O5 C43 C42 C52 -5.6(8) . . . . ?
O5 C43 C42 C41 178.5(5) . . . . ?
O6 C52 C42 C43 -174.0(5) . . . . ?
O6 C52 C42 C41 1.9(8) . . . . ?
O6 C53 C54 N3 12.2(6) . . . . ?
O6 C53 C54 C55 -102.6(6) . . . . ?
O6 C53 C54 C56 130.8(5) . . . . ?
C44A C49A C49 C48A -0.5(6) . . . . ?
C44A C49A C49 C51 -119.7(6) . . . . ?
C44A C49A C49 C50 116.1(5) . . . . ?
C44A C49A C41 C42 0.0(8) . . . . ?
C44A C44B C45 C46 177.7(6) . . . . ?
C44A C44 C43 O5 179.5(5) . . . . ?
C44A C44 C43 C42 0.3(8) . . . . ?
C72 N4 C74 C76 106.8(6) . . . . ?
C72 N4 C74 C73 -11.2(6) . . . . ?
C72 N4 C74 C75 -131.6(6) . . . . ?
C72 C62 C63 C64 173.1(5) . . . . ?
C72 C62 C63 O7 -7.0(9) . . . . ?
C70 C69 C69A C61 65.4(8) . . . . ?
C70 C69 C69A C64A -118.7(6) . . . . ?
C63 C64 C64A C64B -176.5(6) . . . . ?
C63 C64 C64A C69A 1.9(9) . . . . ?
C24B C24A C24 C23 -178.0(6) . . . . ?
C24B C24A C29A C21 175.9(5) . . . . ?
C24B C24A C29A C29 -1.2(7) . . . . ?
C24B C25 C26 C27 2.0(9) . . . . ?
C41 C49A C49 C48A -177.4(6) . . . . ?
C41 C49A C49 C51 63.3(8) . . . . ?
C41 C49A C49 C50 -60.8(8) . . . . ?
C41 C49A C44A C44B 178.1(5) . . . . ?
C41 C49A C44A C44 -2.1(9) . . . . ?
C30 C29 C28A C28 -65.0(8) . . . . ?
C30 C29 C28A C24B 115.3(6) . . . . ?
C30 C29 C29A C24A -114.5(6) . . . . ?
C30 C29 C29A C21 68.6(8) . . . . ?
C74 N4 C72 O8 5.5(7) . . . . ?
C74 N4 C72 C62 -171.3(5) . . . . ?
C74 C73 O8 C72 -10.2(6) . . . . ?
C33 O4 C32 N2 6.0(7) . . . . ?
C33 O4 C32 C22 -178.9(5) . . . . ?
C34 N2 C32 O4 5.9(7) . . . . ?
C34 N2 C32 C22 -168.6(6) . . . . ?
C71 C69 C69A C61 -59.2(8) . . . . ?
C71 C69 C69A C64A 116.7(6) . . . . ?
C42 C52 O6 C53 -180.0(5) . . . . ?
